data_7241723
loop_
_publ_author_name
'Klepov, Vladislav V.'
'Kocevski, Vancho'
'Besmann, Theodore M.'
'zur Loye, Hans-Conrad'

_publ_section_title
;
 Dimensional reduction upon calcium incorporation in Cs0.3(Ca0.3Ln0.7)PS4
 and Cs0.5(Ca0.5Ln0.5)PS4
;
_journal_issue 4
_journal_name_full CrystEngComm
_journal_page_first 831
_journal_page_last 840
_journal_paper_doi 10.1039/D0CE01524E
_journal_volume 23
_journal_year 2021
_chemical_formula_sum 'Ca0.5 Cs0.5 P S4 Sm0.5'
_chemical_formula_weight 320.88
_space_group_crystal_system monoclinic
_space_group_IT_number 15
_space_group_name_Hall '-C 2yc'
_space_group_name_H-M_alt 'C 1 2/c 1'
_audit_creation_method SHELXL-2018/1
_audit_update_record
;
2020-10-14 deposited with the CCDC.	2020-12-01 downloaded from the CCDC.
;
_cell_angle_alpha 90
_cell_angle_beta 103.7780(13)
_cell_angle_gamma 90
_cell_formula_units_Z 8
_cell_length_a 9.1778(3)
_cell_length_b 9.2037(3)
_cell_length_c 16.6857(5)
_cell_measurement_reflns_used 9134
_cell_measurement_temperature 300(2)
_cell_measurement_theta_max 33.11
_cell_measurement_theta_min 2.51
_cell_volume 1368.88(8)
_computing_structure_refinement 'SHELXL-2018/1 (Sheldrick, 2018)'
_diffrn_ambient_temperature 300(2)
_diffrn_measured_fraction_theta_full 0.998
_diffrn_measured_fraction_theta_max 0.999
_diffrn_measurement_device_type 'Bruker D8 QUEST'
_diffrn_radiation_type MoK\a
_diffrn_radiation_wavelength 0.71073
_diffrn_reflns_av_R_equivalents 0.0360
_diffrn_reflns_av_unetI/netI 0.0185
_diffrn_reflns_Laue_measured_fraction_full 0.998
_diffrn_reflns_Laue_measured_fraction_max 0.999
_diffrn_reflns_limit_h_max 12
_diffrn_reflns_limit_h_min -12
_diffrn_reflns_limit_k_max 12
_diffrn_reflns_limit_k_min -12
_diffrn_reflns_limit_l_max 23
_diffrn_reflns_limit_l_min -23
_diffrn_reflns_number 19807
_diffrn_reflns_point_group_measured_fraction_full 0.998
_diffrn_reflns_point_group_measured_fraction_max 0.999
_diffrn_reflns_theta_full 25.242
_diffrn_reflns_theta_max 29.995
_diffrn_reflns_theta_min 2.514
_exptl_absorpt_coefficient_mu 8.692
_exptl_absorpt_correction_T_max 0.2694
_exptl_absorpt_correction_T_min 0.1734
_exptl_absorpt_correction_type multi-scan
_exptl_absorpt_process_details
;
 Reference: Krause, L., Herbst-Irmer, R., Sheldrick G.M. & Stalke D.,
 J. Appl. Cryst. 48 (2015) 3-10.
;
_exptl_crystal_colour yellow
_exptl_crystal_density_diffrn 3.114
_exptl_crystal_description plate
_exptl_crystal_F_000 1180
_exptl_crystal_size_max 0.060
_exptl_crystal_size_mid 0.040
_exptl_crystal_size_min 0.010
_refine_diff_density_max 0.884
_refine_diff_density_min -1.004
_refine_diff_density_rms 0.116
_refine_ls_extinction_method none
_refine_ls_goodness_of_fit_ref 1.098
_refine_ls_hydrogen_treatment undef
_refine_ls_matrix_type full
_refine_ls_number_parameters 60
_refine_ls_number_reflns 1989
_refine_ls_number_restraints 0
_refine_ls_restrained_S_all 1.098
_refine_ls_R_factor_all 0.0247
_refine_ls_R_factor_gt 0.0231
_refine_ls_shift/su_max 0.000
_refine_ls_shift/su_mean 0.000
_refine_ls_structure_factor_coef Fsqd
_refine_ls_weighting_details 'w=1/[\s^2^(Fo^2^)+(0.0135P)^2^+8.3031P] where P=(Fo^2^+2Fc^2^)/3'
_refine_ls_weighting_scheme calc
_refine_ls_wR_factor_gt 0.0526
_refine_ls_wR_factor_ref 0.0534
_reflns_Friedel_coverage 0.000
_reflns_number_gt 1882
_reflns_number_total 1989
_reflns_threshold_expression 'I > 2\s(I)'
_cod_data_source_file d0ce01524e2.cif
_cod_data_source_block Sm05
_cod_depositor_comments 'Adding full bibliography for 7241712--7241724.cif.'
_cod_original_sg_symbol_H-M 'C 2/c'
_cod_original_formula_sum 'Ca0.50 Cs0.50 P S4 Sm0.50'
_cod_database_code 7241723
_shelx_shelxl_version_number 2018/1
_shelx_space_group_comment
;
The symmetry employed for this shelxl refinement is uniquely defined
by the following loop, which should always be used as a source of
symmetry information in preference to the above space-group names.
They are only intended as comments.
;
_shelx_estimated_absorpt_t_min 0.624
_shelx_estimated_absorpt_t_max 0.918

loop_
_space_group_symop_operation_xyz
'x, y, z'
'-x, y, -z+1/2'
'x+1/2, y+1/2, z'
'-x+1/2, y+1/2, -z+1/2'
'-x, -y, -z'
'x, -y, z-1/2'
'-x+1/2, -y+1/2, -z'
'x+1/2, -y+1/2, z-1/2'

loop_
_atom_site_label
_atom_site_type_symbol
_atom_site_fract_x
_atom_site_fract_y
_atom_site_fract_z
_atom_site_U_iso_or_equiv
_atom_site_adp_type
_atom_site_occupancy
_atom_site_site_symmetry_order
_atom_site_calc_flag
_atom_site_refinement_flags_posn
_atom_site_refinement_flags_adp
_atom_site_refinement_flags_occupancy
_atom_site_disorder_assembly
_atom_site_disorder_group
Cs1 Cs 0.000000 0.64326(3) 0.250000 0.03386(8) Uani 1 2 d S T P . .
Sm1 Sm 0.49361(3) 0.73193(3) 0.02445(2) 0.02647(7) Uani 0.5 1 d . . P . .
Ca1 Ca 0.49361(3) 0.73193(3) 0.02445(2) 0.02647(7) Uani 0.5 1 d . . P . .
P1 P 0.27516(8) 0.48524(8) 0.09191(5) 0.02021(14) Uani 1 1 d . . . . .
S1 S 0.25231(9) 0.70168(8) 0.11122(5) 0.02748(16) Uani 1 1 d . . . . .
S2 S 0.18183(9) 0.36052(8) 0.16538(5) 0.02574(15) Uani 1 1 d . . . . .
S3 S 0.50072(9) 0.45439(9) 0.11160(5) 0.02796(16) Uani 1 1 d . . . . .
S4 S 0.17965(13) 0.44193(12) -0.02995(5) 0.0460(3) Uani 1 1 d . . . . .

loop_
_atom_site_aniso_label
_atom_site_aniso_U_11
_atom_site_aniso_U_22
_atom_site_aniso_U_33
_atom_site_aniso_U_23
_atom_site_aniso_U_13
_atom_site_aniso_U_12
Cs1 0.03734(16) 0.03268(15) 0.03423(15) 0.000 0.01382(12) 0.000
Sm1 0.02640(13) 0.02551(12) 0.02828(13) 0.00095(9) 0.00806(10) -0.00822(9)
Ca1 0.02640(13) 0.02551(12) 0.02828(13) 0.00095(9) 0.00806(10) -0.00822(9)
P1 0.0200(3) 0.0171(3) 0.0251(3) 0.0016(2) 0.0083(3) 0.0000(2)
S1 0.0307(4) 0.0188(3) 0.0351(4) 0.0008(3) 0.0120(3) 0.0048(3)
S2 0.0279(4) 0.0248(3) 0.0267(3) 0.0037(3) 0.0108(3) -0.0025(3)
S3 0.0216(3) 0.0279(3) 0.0364(4) 0.0029(3) 0.0110(3) 0.0049(3)
S4 0.0569(6) 0.0572(6) 0.0232(4) 0.0004(4) 0.0080(4) -0.0342(5)

loop_
_atom_type_symbol
_atom_type_description
_atom_type_scat_dispersion_real
_atom_type_scat_dispersion_imag
_atom_type_scat_source
P P 0.1023 0.0942 'International Tables Vol C Tables 4.2.6.8 and 6.1.1.4'
S S 0.1246 0.1234 'International Tables Vol C Tables 4.2.6.8 and 6.1.1.4'
Ca Ca 0.2262 0.3064 'International Tables Vol C Tables 4.2.6.8 and 6.1.1.4'
Cs Cs -0.3680 2.1192 'International Tables Vol C Tables 4.2.6.8 and 6.1.1.4'
Sm Sm -0.1638 3.4418 'International Tables Vol C Tables 4.2.6.8 and 6.1.1.4'

loop_
_geom_angle_atom_site_label_1
_geom_angle_atom_site_label_2
_geom_angle_atom_site_label_3
_geom_angle
_geom_angle_site_symmetry_1
_geom_angle_site_symmetry_3
_geom_angle_publ_flag
S2 Cs1 S2 111.29(3) 4 3_455 ?
S2 Cs1 S2 132.39(2) 4 2 ?
S2 Cs1 S2 98.678(9) 3_455 2 ?
S2 Cs1 S2 98.677(9) 4 . ?
S2 Cs1 S2 132.39(2) 3_455 . ?
S2 Cs1 S2 86.06(2) 2 . ?
S2 Cs1 S3 55.615(17) 4 4 ?
S2 Cs1 S3 71.724(19) 3_455 4 ?
S2 Cs1 S3 104.411(17) 2 4 ?
S2 Cs1 S3 152.731(18) . 4 ?
S2 Cs1 S3 71.724(19) 4 3_455 ?
S2 Cs1 S3 55.615(17) 3_455 3_455 ?
S2 Cs1 S3 152.731(18) 2 3_455 ?
S2 Cs1 S3 104.412(17) . 3_455 ?
S3 Cs1 S3 77.81(3) 4 3_455 ?
S2 Cs1 S1 65.562(18) 4 . ?
S2 Cs1 S1 104.415(17) 3_455 . ?
S2 Cs1 S1 141.291(18) 2 . ?
S2 Cs1 S1 55.465(16) . . ?
S3 Cs1 S1 112.104(18) 4 . ?
S3 Cs1 S1 52.879(17) 3_455 . ?
S2 Cs1 S1 104.415(17) 4 2 ?
S2 Cs1 S1 65.562(18) 3_455 2 ?
S2 Cs1 S1 55.465(16) 2 2 ?
S2 Cs1 S1 141.291(18) . 2 ?
S3 Cs1 S1 52.879(17) 4 2 ?
S3 Cs1 S1 112.104(18) 3_455 2 ?
S1 Cs1 S1 163.21(2) . 2 ?
S2 Cs1 S4 129.761(19) 4 5_565 ?
S2 Cs1 S4 66.27(2) 3_455 5_565 ?
S2 Cs1 S4 95.603(19) 2 5_565 ?
S2 Cs1 S4 66.13(2) . 5_565 ?
S3 Cs1 S4 135.60(2) 4 5_565 ?
S3 Cs1 S4 67.20(2) 3_455 5_565 ?
S1 Cs1 S4 66.97(2) . 5_565 ?
S1 Cs1 S4 116.91(2) 2 5_565 ?
S2 Cs1 S4 66.27(2) 4 6_566 ?
S2 Cs1 S4 129.761(18) 3_455 6_566 ?
S2 Cs1 S4 66.13(2) 2 6_566 ?
S2 Cs1 S4 95.602(19) . 6_566 ?
S3 Cs1 S4 67.20(2) 4 6_566 ?
S3 Cs1 S4 135.60(2) 3_455 6_566 ?
S1 Cs1 S4 116.91(2) . 6_566 ?
S1 Cs1 S4 66.97(2) 2 6_566 ?
S4 Cs1 S4 155.75(4) 5_565 6_566 ?
S2 Cs1 Sm1 71.130(13) 4 8_466 ?
S2 Cs1 Sm1 92.843(13) 3_455 8_466 ?
S2 Cs1 Sm1 71.265(12) 2 8_466 ?
S2 Cs1 Sm1 132.521(13) . 8_466 ?
S3 Cs1 Sm1 37.060(13) 4 8_466 ?
S3 Cs1 Sm1 114.861(15) 3_455 8_466 ?
S1 Cs1 Sm1 136.636(14) . 8_466 ?
S1 Cs1 Sm1 37.076(13) 2 8_466 ?
S4 Cs1 Sm1 153.897(19) 5_565 8_466 ?
S4 Cs1 Sm1 37.242(14) 6_566 8_466 ?
S2 Cs1 Sm1 92.843(13) 4 7_565 ?
S2 Cs1 Sm1 71.130(13) 3_455 7_565 ?
S2 Cs1 Sm1 132.522(13) 2 7_565 ?
S2 Cs1 Sm1 71.266(12) . 7_565 ?
S3 Cs1 Sm1 114.861(15) 4 7_565 ?
S3 Cs1 Sm1 37.060(13) 3_455 7_565 ?
S1 Cs1 Sm1 37.076(13) . 7_565 ?
S1 Cs1 Sm1 136.636(14) 2 7_565 ?
S4 Cs1 Sm1 37.242(14) 5_565 7_565 ?
S4 Cs1 Sm1 153.897(19) 6_566 7_565 ?
Sm1 Cs1 Sm1 151.920(10) 8_466 7_565 ?
S2 Ca1 S3 142.20(2) 3 5_665 ?
S2 Ca1 S1 141.38(2) 3 7_565 ?
S3 Ca1 S1 70.06(2) 5_665 7_565 ?
S2 Ca1 S4 71.87(2) 3 3 ?
S3 Ca1 S4 91.61(3) 5_665 3 ?
S1 Ca1 S4 91.30(3) 7_565 3 ?
S2 Ca1 S3 90.87(2) 3 . ?
S3 Ca1 S3 82.45(3) 5_665 . ?
S1 Ca1 S3 119.97(2) 7_565 . ?
S4 Ca1 S3 143.13(3) 3 . ?
S2 Ca1 S1 90.73(2) 3 . ?
S3 Ca1 S1 119.62(2) 5_665 . ?
S1 Ca1 S1 82.22(3) 7_565 . ?
S4 Ca1 S1 142.85(3) 3 . ?
S3 Ca1 S1 66.60(2) . . ?
S2 Ca1 S4 79.23(2) 3 5_665 ?
S3 Ca1 S4 63.47(2) 5_665 5_665 ?
S1 Ca1 S4 130.63(2) 7_565 5_665 ?
S4 Ca1 S4 74.71(4) 3 5_665 ?
S3 Ca1 S4 70.09(2) . 5_665 ?
S1 Ca1 S4 135.29(2) . 5_665 ?
S2 Ca1 P1 107.26(2) 3 . ?
S3 Ca1 P1 89.20(2) 5_665 . ?
S1 Ca1 P1 89.33(2) 7_565 . ?
S4 Ca1 P1 179.11(2) 3 . ?
S3 Ca1 P1 36.664(19) . . ?
S1 Ca1 P1 36.652(19) . . ?
S4 Ca1 P1 105.34(2) 5_665 . ?
S2 Ca1 S4 78.77(2) 3 7_565 ?
S3 Ca1 S4 130.34(2) 5_665 7_565 ?
S1 Ca1 S4 63.08(2) 7_565 7_565 ?
S4 Ca1 S4 74.43(4) 3 7_565 ?
S3 Ca1 S4 135.18(2) . 7_565 ?
S1 Ca1 S4 70.03(2) . 7_565 ?
S4 Ca1 S4 146.36(3) 5_665 7_565 ?
P1 Ca1 S4 105.31(2) . 7_565 ?
S2 Ca1 P1 35.549(19) 3 3 ?
S3 Ca1 P1 120.61(2) 5_665 3 ?
S1 Ca1 P1 120.08(2) 7_565 3 ?
S4 Ca1 P1 36.32(2) 3 3 ?
S3 Ca1 P1 119.90(2) . 3 ?
S1 Ca1 P1 119.74(2) . 3 ?
S4 Ca1 P1 73.83(2) 5_665 3 ?
P1 Ca1 P1 142.81(2) . 3 ?
S4 Ca1 P1 73.45(2) 7_565 3 ?
S2 Ca1 Cs1 123.879(16) 3 7_565 ?
S3 Ca1 Cs1 50.953(17) 5_665 7_565 ?
S1 Ca1 Cs1 51.028(17) 7_565 7_565 ?
S4 Ca1 Cs1 52.013(18) 3 7_565 ?
S3 Ca1 Cs1 133.392(18) . 7_565 ?
S1 Ca1 Cs1 133.238(18) . 7_565 ?
S4 Ca1 Cs1 85.749(16) 5_665 7_565 ?
P1 Ca1 Cs1 128.863(15) . 7_565 ?
S4 Ca1 Cs1 85.739(16) 7_565 7_565 ?
P1 Ca1 Cs1 88.330(13) 3 7_565 ?
S2 P1 S1 112.74(5) . . ?
S2 P1 S3 112.68(5) . . ?
S1 P1 S3 104.46(5) . . ?
S2 P1 S4 110.44(5) . . ?
S1 P1 S4 108.12(5) . . ?
S3 P1 S4 108.09(5) . . ?
S2 P1 Ca1 162.54(4) . . ?
S1 P1 Ca1 59.29(3) . . ?
S3 P1 Ca1 59.26(3) . . ?
S4 P1 Ca1 87.02(3) . . ?
P1 S1 Sm1 100.11(4) . 7_565 ?
P1 S1 Ca1 84.06(3) . . ?
Sm1 S1 Ca1 97.78(3) 7_565 . ?
P1 S1 Cs1 93.47(3) . . ?
Sm1 S1 Cs1 91.90(2) 7_565 . ?
Ca1 S1 Cs1 170.29(3) . . ?
P1 S2 Sm1 89.80(3) . 3_445 ?
P1 S2 Cs1 97.74(3) . 3_545 ?
Sm1 S2 Cs1 112.20(2) 3_445 3_545 ?
P1 S2 Cs1 97.60(3) . . ?
Sm1 S2 Cs1 112.64(2) 3_445 . ?
Cs1 S2 Cs1 132.39(2) 3_545 . ?
P1 S3 Sm1 99.54(4) . 5_665 ?
P1 S3 Ca1 84.08(3) . . ?
Sm1 S3 Ca1 97.55(3) 5_665 . ?
P1 S3 Cs1 93.21(3) . 3_545 ?
Sm1 S3 Cs1 91.99(2) 5_665 3_545 ?
Ca1 S3 Cs1 170.39(3) . 3_545 ?
P1 S4 Sm1 87.90(4) . 3_445 ?
P1 S4 Cs1 178.64(4) . 5_565 ?
Sm1 S4 Cs1 90.75(2) 3_445 5_565 ?

loop_
_geom_bond_atom_site_label_1
_geom_bond_atom_site_label_2
_geom_bond_distance
_geom_bond_site_symmetry_2
_geom_bond_publ_flag
Cs1 S2 3.5433(8) 4 ?
Cs1 S2 3.5433(8) 3_455 ?
Cs1 S2 3.5598(8) 2 ?
Cs1 S2 3.5598(8) . ?
Cs1 S3 3.6797(8) 4 ?
Cs1 S3 3.6797(8) 3_455 ?
Cs1 S1 3.6834(8) . ?
Cs1 S1 3.6834(8) 2 ?
Cs1 S4 3.7324(9) 5_565 ?
Cs1 S4 3.7324(9) 6_566 ?
Cs1 Sm1 4.7352(3) 8_466 ?
Cs1 Sm1 4.7352(3) 7_565 ?
Ca1 S2 2.8248(8) 3 ?
Ca1 S3 2.8554(9) 5_665 ?
Ca1 S1 2.8563(9) 7_565 ?
Ca1 S4 2.8659(9) 3 ?
Ca1 S3 2.9323(8) . ?
Ca1 S1 2.9335(8) . ?
Ca1 S4 3.3809(14) 5_665 ?
Ca1 P1 3.3935(7) . ?
Ca1 S4 3.4084(13) 7_565 ?
Ca1 P1 3.4633(8) 3 ?
P1 S2 2.0136(10) . ?
P1 S1 2.0367(10) . ?
P1 S3 2.0372(10) . ?
P1 S4 2.0525(11) . ?
